data_7025520
loop_
_publ_author_name
'Bowmaker, Graham A.'
'Pakawatchai, Chaveng'
'Saithong, Saowanit'
'Skelton, Brian W.'
'White, Allan H.'

_publ_section_title
;
 Structural and spectroscopic studies of some adducts of silver(I) halides
 with thiourea and N-ethyl substituted thioureas.
;
_journal_issue 18
_journal_name_full 'Dalton transactions (Cambridge, England : 2003)'
_journal_page_first 4391
_journal_page_last 4404
_journal_paper_doi 10.1039/c001398f
_journal_volume 39
_journal_year 2010
_chemical_formula_moiety 'C3 H12 Ag2 Br2 N6 S3'
_chemical_formula_sum 'C3 H12 Ag2 Br2 N6 S3'
_chemical_formula_weight 603.93
_chemical_name_systematic
;
?
;
_space_group_IT_number 13
_symmetry_cell_setting monoclinic
_symmetry_space_group_name_Hall '-P 2yc'
_symmetry_space_group_name_H-M 'P 1 2/c 1'
_atom_sites_solution_hydrogens geom
_atom_sites_solution_primary direct
_atom_sites_solution_secondary difmap
_audit_creation_date 2009-08-17T13:42:27-00:00
_audit_creation_method 'WinGX routine CIF_UPDATE'
_cell_angle_alpha 90
_cell_angle_beta 95.291(6)
_cell_angle_gamma 90
_cell_formula_units_Z 2
_cell_length_a 4.1332(3)
_cell_length_b 8.2724(4)
_cell_length_c 20.9190(14)
_cell_measurement_reflns_used 1993
_cell_measurement_temperature 100(2)
_cell_measurement_theta_max 28.9686
_cell_measurement_theta_min 2.9114
_cell_volume 712.20(8)
_computing_cell_refinement
;
CrysAlis RED, Oxford Diffraction Ltd.,
Version 1.171.32.29 (release 10-06-2008 CrysAlis171 .NET)
(compiled Jun 10 2008,16:49:55)
;
_computing_data_collection
;
CrysAlis CCD, Oxford Diffraction Ltd.,
Version 1.171.32.29 (release 10-06-2008 CrysAlis171 .NET)
(compiled Jun 10 2008,16:49:55)
;
_computing_data_reduction
;
CrysAlis RED, Oxford Diffraction Ltd.,
Version 1.171.32.29 (release 10-06-2008 CrysAlis171 .NET)
(compiled Jun 10 2008,16:49:55)
;
_computing_molecular_graphics 'OrtepII (Johnson, C. K. (1976)'
_computing_publication_material 'WinGX Farrugia, L. J. (1999)'
_computing_structure_refinement 'SHELXL-97 (Sheldrick, 2008)'
_diffrn_ambient_temperature 100(2)
_diffrn_detector_area_resol_mean 16.0009
_diffrn_measured_fraction_theta_full 0.98
_diffrn_measured_fraction_theta_max 0.909
_diffrn_measurement_device_type 'Oxford Diffraction Xcalibur, Sapphire3'
_diffrn_measurement_method '\w scans'
_diffrn_orient_matrix_UB_11 -0.0090292382
_diffrn_orient_matrix_UB_12 -0.0326235973
_diffrn_orient_matrix_UB_13 0.1481769492
_diffrn_orient_matrix_UB_21 0.0014448057
_diffrn_orient_matrix_UB_22 -0.0791719842
_diffrn_orient_matrix_UB_23 -0.0652761392
_diffrn_orient_matrix_UB_31 0.0327971769
_diffrn_orient_matrix_UB_32 -0.0056248242
_diffrn_orient_matrix_UB_33 0.0601608858
_diffrn_radiation_monochromator graphite
_diffrn_radiation_type MoK\a
_diffrn_radiation_wavelength 0.71073
_diffrn_reflns_av_R_equivalents 0.0536
_diffrn_reflns_av_unetI/netI 0.0636
_diffrn_reflns_limit_h_max 4
_diffrn_reflns_limit_h_min -5
_diffrn_reflns_limit_k_max 10
_diffrn_reflns_limit_k_min -11
_diffrn_reflns_limit_l_max 27
_diffrn_reflns_limit_l_min -27
_diffrn_reflns_number 5042
_diffrn_reflns_theta_full 28
_diffrn_reflns_theta_max 29.08
_diffrn_reflns_theta_min 3.14
_exptl_absorpt_coefficient_mu 8.783
_exptl_absorpt_correction_T_max 0.84
_exptl_absorpt_correction_T_min 0.48
_exptl_absorpt_correction_type multi-scan
_exptl_absorpt_process_details
;
CrysAlis RED, Oxford Diffraction Ltd.,
Version 1.171.32.29 (release 10-06-2008 CrysAlis171 .NET)
(compiled Jun 10 2008,16:49:55)
Empirical absorption correction using spherical harmonics,
implemented in SCALE3 ABSPACK scaling algorithm.
;
_exptl_crystal_colour colourless
_exptl_crystal_density_diffrn 2.816
_exptl_crystal_density_method 'not measured'
_exptl_crystal_description needle
_exptl_crystal_F_000 568
_exptl_crystal_size_max 0.26
_exptl_crystal_size_mid 0.06
_exptl_crystal_size_min 0.02
_refine_diff_density_max 2.576
_refine_diff_density_min -1.396
_refine_diff_density_rms 0.25
_refine_ls_extinction_method none
_refine_ls_goodness_of_fit_ref 0.986
_refine_ls_hydrogen_treatment constr
_refine_ls_matrix_type full
_refine_ls_number_parameters 74
_refine_ls_number_reflns 1745
_refine_ls_number_restraints 0
_refine_ls_restrained_S_all 0.986
_refine_ls_R_factor_all 0.0574
_refine_ls_R_factor_gt 0.0423
_refine_ls_shift/su_max 0.001
_refine_ls_shift/su_mean 0
_refine_ls_structure_factor_coef Fsqd
_refine_ls_weighting_details 'calc w=1/[\s^2^(Fo^2^)+(0.0484P)^2^] where P=(Fo^2^+2Fc^2^)/3'
_refine_ls_weighting_scheme calc
_refine_ls_wR_factor_gt 0.0933
_refine_ls_wR_factor_ref 0.0962
_reflns_number_gt 1323
_reflns_number_total 1745
_reflns_threshold_expression I>2\s(I)
_cod_data_source_file c001398f.txt
_cod_data_source_block gb0939
_cod_original_sg_symbol_Hall -P_2yc
_cod_database_code 7025520

loop_
_symmetry_equiv_pos_as_xyz
'x, y, z'
'-x, y, -z+1/2'
'-x, -y, -z'
'x, -y, z-1/2'

loop_
_atom_site_label
_atom_site_type_symbol
_atom_site_fract_x
_atom_site_fract_y
_atom_site_fract_z
_atom_site_U_iso_or_equiv
_atom_site_adp_type
_atom_site_occupancy
_atom_site_symmetry_multiplicity
_atom_site_calc_flag
_atom_site_refinement_flags
Ag1 Ag 0.51449(13) 0.56025(6) 0.67638(2) 0.01934(16) Uani 1 1 d .
Br1 Br 0.45381(16) 0.75894(7) 0.57489(3) 0.01528(17) Uani 1 1 d .
S1 S 0.3176(4) 0.27809(19) 0.66657(8) 0.0152(3) Uani 1 1 d .
C1 C 0.0817(15) 0.2658(7) 0.5949(3) 0.0136(13) Uani 1 1 d .
N11 N -0.0343(13) 0.3971(7) 0.5629(2) 0.0158(12) Uani 1 1 d .
H11A H -0.1587 0.3862 0.5267 0.019 Uiso 1 1 calc R
H11B H 0.0141 0.4942 0.5781 0.019 Uiso 1 1 calc R
N12 N -0.0015(13) 0.1228(7) 0.5691(3) 0.0191(12) Uani 1 1 d .
H12A H -0.1266 0.118 0.5328 0.023 Uiso 1 1 calc R
H12B H 0.0687 0.0332 0.5884 0.023 Uiso 1 1 calc R
S2 S 0 0.6639(3) 0.75 0.0128(5) Uani 1 2 d S
C2 C 0 0.8732(10) 0.75 0.0079(16) Uani 1 2 d S
N21 N 0.1746(14) 0.9547(6) 0.7954(3) 0.0192(12) Uani 1 1 d .
H21A H 0.1731 1.061 0.795 0.023 Uiso 1 1 calc R
H21B H 0.2923 0.9025 0.8259 0.023 Uiso 1 1 calc R

loop_
_atom_site_aniso_label
_atom_site_aniso_U_11
_atom_site_aniso_U_22
_atom_site_aniso_U_33
_atom_site_aniso_U_23
_atom_site_aniso_U_13
_atom_site_aniso_U_12
Ag1 0.0267(3) 0.0143(3) 0.0163(3) -0.0007(2) -0.0019(2) -0.0049(2)
Br1 0.0198(3) 0.0122(3) 0.0130(3) 0.0012(2) -0.0030(3) -0.0003(2)
S1 0.0190(8) 0.0128(8) 0.0130(8) 0.0021(6) -0.0031(7) -0.0002(6)
C1 0.015(3) 0.011(3) 0.015(3) -0.002(2) 0.004(3) 0.000(2)
N11 0.021(3) 0.018(3) 0.008(2) 0.000(2) -0.002(2) -0.001(2)
N12 0.025(3) 0.011(3) 0.021(3) 0.001(2) -0.003(3) 0.002(2)
S2 0.0133(10) 0.0085(11) 0.0161(11) 0 -0.0024(9) 0
C2 0.012(4) 0.008(4) 0.004(4) 0 0.001(3) 0
N21 0.029(3) 0.011(3) 0.016(3) -0.003(2) -0.004(2) -0.001(2)

loop_
_atom_type_symbol
_atom_type_description
_atom_type_scat_dispersion_real
_atom_type_scat_dispersion_imag
_atom_type_scat_source
C C 0.0033 0.0016 'International Tables Vol C Tables 4.2.6.8 and 6.1.1.4'
H H 0 0 'International Tables Vol C Tables 4.2.6.8 and 6.1.1.4'
N N 0.0061 0.0033 'International Tables Vol C Tables 4.2.6.8 and 6.1.1.4'
S S 0.1246 0.1234 'International Tables Vol C Tables 4.2.6.8 and 6.1.1.4'
Br Br -0.2901 2.4595 'International Tables Vol C Tables 4.2.6.8 and 6.1.1.4'
Ag Ag -0.8971 1.1015 'International Tables Vol C Tables 4.2.6.8 and 6.1.1.4'

loop_
_geom_angle_atom_site_label_1
_geom_angle_atom_site_label_2
_geom_angle_atom_site_label_3
_geom_angle
_geom_angle_site_symmetry_1
_geom_angle_site_symmetry_3
S1 Ag1 S2 126.80(6) . 1_655
S1 Ag1 Br1 120.47(4) . .
S2 Ag1 Br1 106.38(4) 1_655 .
S1 Ag1 S2 94.13(6) . .
S2 Ag1 S2 98.95(4) 1_655 .
Br1 Ag1 S2 102.84(4) . .
C1 S1 Ag1 106.6(2) . .
N12 C1 N11 116.7(6) . .
N12 C1 S1 120.8(5) . .
N11 C1 S1 122.5(5) . .
C1 N11 H11A 120 . .
C1 N11 H11B 120 . .
H11A N11 H11B 120 . .
C1 N12 H12A 120 . .
C1 N12 H12B 120 . .
H12A N12 H12B 120 . .
C2 S2 Ag1 109.55(5) . 1_455
C2 S2 Ag1 109.55(5) . 2_656
Ag1 S2 Ag1 140.89(9) 1_455 2_656
C2 S2 Ag1 107.39(4) . .
Ag1 S2 Ag1 98.95(4) 1_455 .
Ag1 S2 Ag1 69.17(3) 2_656 .
C2 S2 Ag1 107.39(4) . 2_556
Ag1 S2 Ag1 69.17(3) 1_455 2_556
Ag1 S2 Ag1 98.95(4) 2_656 2_556
Ag1 S2 Ag1 145.22(8) . 2_556
N21 C2 N21 118.7(8) . 2_556
N21 C2 S2 120.6(4) . .
N21 C2 S2 120.6(4) 2_556 .
C2 N21 H21A 120 . .
C2 N21 H21B 120 . .
H21A N21 H21B 120 . .

loop_
_geom_bond_atom_site_label_1
_geom_bond_atom_site_label_2
_geom_bond_distance
_geom_bond_site_symmetry_2
Ag1 S1 2.4743(17) .
Ag1 S2 2.5620(9) 1_655
Ag1 Br1 2.6785(8) .
Ag1 S2 2.8692(9) .
Ag1 Ag1 3.0932(10) 2_656
S1 C1 1.714(7) .
C1 N12 1.332(8) .
C1 N11 1.342(8) .
N11 H11A 0.88 .
N11 H11B 0.88 .
N12 H12A 0.88 .
N12 H12B 0.88 .
S2 C2 1.732(9) .
S2 Ag1 2.5620(9) 1_455
S2 Ag1 2.5620(9) 2_656
S2 Ag1 2.8692(9) 2_556
C2 N21 1.322(7) .
C2 N21 1.322(7) 2_556
N21 H21A 0.88 .
N21 H21B 0.88 .

loop_
_geom_hbond_atom_site_label_D
_geom_hbond_atom_site_label_H
_geom_hbond_atom_site_label_A
_geom_hbond_distance_DH
_geom_hbond_distance_HA
_geom_hbond_distance_DA
_geom_hbond_angle_DHA
_geom_hbond_site_symmetry_A
N11 H11A Br1 0.88 2.64 3.472(5) 158.4 3_566
N11 H11B Br1 0.88 2.85 3.605(5) 144.8 .
N12 H12A Br1 0.88 2.72 3.534(5) 155.1 3_566
N12 H12B Br1 0.88 2.8 3.546(6) 143.4 1_545
N21 H21B Br1 0.88 2.53 3.403(5) 170 2_656
